data_4321690
loop_
_publ_author_name
'John R. Hagadorn'
'Lawrence Que,'
'William B. Tolman'

_publ_section_title
;
 N-Donor Effects on Carboxylate Binding in Mononuclear Iron(II) Complexes
 of a Sterically Hindered Benzoate Ligand
;
_journal_name_full 'Inorganic Chemistry'
_journal_page_first 6086
_journal_page_last 6090
_journal_paper_doi 10.1021/ic000531o
_journal_volume 39
_journal_year 2000
_chemical_compound_source 'John R. Hagadorn'
_chemical_formula_sum 'C66 H72 Cl4 Fe N2 O4'
_chemical_formula_weight 1154.91
_chemical_name_common L2Fe(2,6Lut)2(CH2Cl2)2
_chemical_name_systematic
; 

 ? 

;
_space_group_IT_number 15
_symmetry_cell_setting monoclinic
_symmetry_space_group_name_Hall '-C 2yc'
_symmetry_space_group_name_H-M 'C 1 2/c 1'
_atom_sites_solution_hydrogens geom
_atom_sites_solution_primary direct
_atom_sites_solution_secondary difmap
_audit_creation_method SHELXL
_cell_angle_alpha 90.00
_cell_angle_beta 119.05
_cell_angle_gamma 90.00
_cell_formula_units_Z 4
_cell_length_a 30.5837(5)
_cell_length_b 10.4653(2)
_cell_length_c 22.0172(3)
_cell_measurement_reflns_used 7962
_cell_measurement_temperature 173(2)
_cell_measurement_theta_max 25.05
_cell_measurement_theta_min 1
_cell_volume 6160.45(18)
_computing_cell_refinement 'SAINT, Bruker'
_computing_data_collection 'SMART, Bruker'
_computing_data_reduction 'SAINT, Bruker'
_computing_molecular_graphics 'SHELXTL, Bruker'
_computing_structure_refinement 'SHELXL-93 (Sheldrick, 1993)'
_computing_structure_solution 'SHELXS-86 (Sheldrick, 1990)'
_diffrn_ambient_temperature 173(2)
_diffrn_radiation_monochromator graphite
_diffrn_radiation_source 'fine-focus sealed tube'
_diffrn_radiation_type MoK\a
_diffrn_radiation_wavelength 0.71073
_diffrn_reflns_av_R_equivalents 0.0389
_diffrn_reflns_av_sigmaI/netI 0.0435
_diffrn_reflns_limit_h_max 36
_diffrn_reflns_limit_h_min -36
_diffrn_reflns_limit_k_max 10
_diffrn_reflns_limit_k_min -12
_diffrn_reflns_limit_l_max 26
_diffrn_reflns_limit_l_min -26
_diffrn_reflns_number 17135
_diffrn_reflns_theta_max 25.01
_diffrn_reflns_theta_min 1.52
_exptl_absorpt_coefficient_mu 0.466
_exptl_absorpt_correction_T_max 1.00
_exptl_absorpt_correction_T_min 0.866
_exptl_absorpt_correction_type multi-scan
_exptl_crystal_colour colorless
_exptl_crystal_density_diffrn 1.245
_exptl_crystal_density_method 'not measured'
_exptl_crystal_description block
_exptl_crystal_F_000 2432
_exptl_crystal_size_max 0.50
_exptl_crystal_size_mid 0.40
_exptl_crystal_size_min 0.40
_refine_diff_density_max 0.939
_refine_diff_density_min -0.901
_refine_diff_density_rms 0.064
_refine_ls_extinction_method none
_refine_ls_goodness_of_fit_all 1.061
_refine_ls_goodness_of_fit_obs 1.120
_refine_ls_hydrogen_treatment riding
_refine_ls_matrix_type full
_refine_ls_number_parameters 357
_refine_ls_number_reflns 5378
_refine_ls_number_restraints 0
_refine_ls_restrained_S_all 1.061
_refine_ls_restrained_S_obs 1.120
_refine_ls_R_factor_all 0.0867
_refine_ls_R_factor_obs 0.0640
_refine_ls_shift/esd_max 0.023
_refine_ls_shift/esd_mean 0.000
_refine_ls_structure_factor_coef Fsqd
_refine_ls_weighting_details 'w=1/[\s^2^(Fo^2^)+(0.0650P)^2^+20.8127P] where P=(Fo^2^+2Fc^2^)/3'
_refine_ls_weighting_scheme calc
_refine_ls_wR_factor_all 0.1626
_refine_ls_wR_factor_obs 0.1497
_reflns_number_observed 4160
_reflns_number_total 5378
_reflns_observed_criterion >2sigma(I)
_cod_data_source_file ic000531o_4.cif
_cod_data_source_block 98319
_cod_depositor_comments
;
The following automatic conversions were performed:

'_refine_ls_weighting_scheme' value 'calc
w=1/[\s^2^(Fo^2^)+(0.0650P)^2^+20.8127P] where P=(Fo^2^+2Fc^2^)/3'
was changed to 'calc'. New tag '_refine_ls_weighting_details' was
created. The value of the new tag was set to
'w=1/[\s^2^(Fo^2^)+(0.0650P)^2^+20.8127P] where P=(Fo^2^+2Fc^2^)/3'.

Automatic conversion script
Id: cif_fix_values 3143 2015-03-26 13:38:13Z robertas 
;
_cod_original_cell_volume 6160.6(2)
_cod_database_code 4321690

loop_
_symmetry_equiv_pos_as_xyz
'x, y, z'
'-x, y, -z+1/2'
'x+1/2, y+1/2, z'
'-x+1/2, y+1/2, -z+1/2'
'-x, -y, -z'
'x, -y, z-1/2'
'-x+1/2, -y+1/2, -z'
'x+1/2, -y+1/2, z-1/2'

loop_
_atom_site_aniso_label
_atom_site_aniso_U_11
_atom_site_aniso_U_22
_atom_site_aniso_U_33
_atom_site_aniso_U_23
_atom_site_aniso_U_13
_atom_site_aniso_U_12
Fe1 0.0235(3) 0.0278(4) 0.0212(3) 0.0011(3) 0.0106(3) 0.0008(3)
N1 0.0277(14) 0.030(2) 0.0277(15) 0.0023(12) 0.0123(12) 0.0012(12)
O1 0.0263(12) 0.0388(14) 0.0269(12) -0.0003(10) 0.0135(10) -0.0003(10)
O2 0.0302(12) 0.0385(13) 0.0246(12) -0.0027(11) 0.0132(10) -0.0035(11)
C1 0.028(2) 0.036(2) 0.018(2) 0.0080(14) 0.0104(14) 0.0040(15)
C2 0.026(2) 0.035(2) 0.025(2) 0.0019(14) 0.0127(14) 0.0018(14)
C3 0.029(2) 0.039(2) 0.025(2) 0.0025(15) 0.0139(15) 0.0040(15)
C4 0.034(2) 0.055(2) 0.032(2) 0.005(2) 0.021(2) -0.003(2)
C5 0.029(2) 0.064(3) 0.039(2) 0.004(2) 0.019(2) -0.005(2)
C6 0.027(2) 0.058(2) 0.026(2) 0.004(2) 0.0098(15) -0.003(2)
C7 0.026(2) 0.036(2) 0.025(2) 0.0015(14) 0.0129(14) 0.0031(14)
C8 0.033(2) 0.039(2) 0.027(2) -0.0001(15) 0.019(2) -0.003(2)
C9 0.049(2) 0.041(2) 0.038(2) 0.000(2) 0.032(2) -0.001(2)
C10 0.060(3) 0.047(2) 0.032(2) -0.009(2) 0.031(2) -0.010(2)
C11 0.046(2) 0.054(2) 0.023(2) -0.001(2) 0.017(2) -0.017(2)
C12 0.037(2) 0.042(2) 0.029(2) 0.009(2) 0.013(2) -0.002(2)
C13 0.036(2) 0.038(2) 0.026(2) 0.0010(15) 0.017(2) -0.004(2)
C14 0.073(3) 0.055(3) 0.060(3) 0.001(2) 0.042(3) 0.021(2)
C15 0.076(3) 0.075(3) 0.026(2) -0.001(2) 0.018(2) -0.024(3)
C16 0.051(2) 0.042(2) 0.034(2) 0.000(2) 0.018(2) 0.006(2)
C17 0.020(2) 0.040(2) 0.021(2) 0.0015(14) 0.0066(13) 0.0006(14)
C18 0.023(2) 0.037(2) 0.026(2) -0.0013(14) 0.0104(14) 0.0004(14)
C19 0.028(2) 0.049(2) 0.026(2) -0.006(2) 0.0128(15) 0.001(2)
C20 0.032(2) 0.055(3) 0.026(2) 0.004(2) 0.014(2) -0.001(2)
C21 0.034(2) 0.034(2) 0.033(2) 0.007(2) 0.014(2) 0.004(2)
C22 0.028(2) 0.039(2) 0.025(2) -0.0009(15) 0.0094(14) 0.0020(15)
C23 0.048(2) 0.037(2) 0.046(2) 0.002(2) 0.026(2) 0.003(2)
C24 0.071(3) 0.068(3) 0.036(2) 0.011(2) 0.032(2) 0.005(2)
C25 0.052(2) 0.039(2) 0.043(2) -0.002(2) 0.026(2) 0.008(2)
C26 0.028(2) 0.038(2) 0.025(2) 0.0047(15) 0.0121(14) -0.0021(15)
C27 0.045(2) 0.050(2) 0.038(2) 0.015(2) 0.022(2) 0.005(2)
C28 0.057(3) 0.045(3) 0.059(3) 0.027(2) 0.031(2) 0.016(2)
C29 0.060(3) 0.031(2) 0.061(3) 0.013(2) 0.036(2) 0.014(2)
C30 0.037(2) 0.032(2) 0.041(2) 0.001(2) 0.019(2) 0.002(2)
C31 0.042(2) 0.041(2) 0.024(2) 0.0002(15) 0.018(2) -0.003(2)
C32 0.058(3) 0.037(2) 0.043(2) -0.007(2) 0.025(2) 0.009(2)
C33 0.121(6) 0.084(5) 0.131(6) -0.032(5) 0.045(5) 0.003(4)
Cl1 0.352(5) 0.195(3) 0.0793(14) -0.001(2) 0.081(2) 0.094(3)
Cl2 0.132(2) 0.1121(15) 0.1075(14) -0.0075(12) 0.0311(13) 0.0181(13)

loop_
_atom_site_label
_atom_site_type_symbol
_atom_site_fract_x
_atom_site_fract_y
_atom_site_fract_z
_atom_site_U_iso_or_equiv
_atom_site_thermal_displace_type
_atom_site_occupancy
_atom_site_calc_flag
_atom_site_refinement_flags
_atom_site_disorder_group
Fe1 Fe 0.2500 0.7500 0.0000 0.0243(2) Uani 1 d S .
N1 N 0.28617(10) 0.5888(3) 0.07495(14) 0.0289(6) Uani 1 d . .
O1 O 0.31242(8) 0.8785(2) 0.06226(11) 0.0304(5) Uani 1 d . .
O2 O 0.31612(8) 0.7511(2) -0.01409(11) 0.0312(5) Uani 1 d . .
C1 C 0.33563(12) 0.8361(3) 0.0323(2) 0.0277(7) Uani 1 d . .
C2 C 0.38642(12) 0.8874(3) 0.0516(2) 0.0284(7) Uani 1 d . .
C3 C 0.39736(12) 0.9272(3) -0.0007(2) 0.0309(8) Uani 1 d . .
C4 C 0.44468(13) 0.9757(4) 0.0182(2) 0.0384(9) Uani 1 d . .
H4 H 0.45192(13) 1.0052(4) -0.0168(2) 0.046 Uiso 1 calc R .
C5 C 0.48124(13) 0.9816(4) 0.0872(2) 0.0428(9) Uani 1 d . .
H5 H 0.51362(13) 1.0129(4) 0.0993(2) 0.051 Uiso 1 calc R .
C6 C 0.47059(13) 0.9417(4) 0.1387(2) 0.0383(9) Uani 1 d . .
H6 H 0.49587(13) 0.9460(4) 0.1860(2) 0.046 Uiso 1 calc R .
C7 C 0.42320(12) 0.8953(3) 0.1220(2) 0.0289(7) Uani 1 d . .
C8 C 0.35933(12) 0.9238(3) -0.0768(2) 0.0310(8) Uani 1 d . .
C9 C 0.35903(14) 0.8217(4) -0.1182(2) 0.0380(9) Uani 1 d . .
C10 C 0.3257(2) 0.8256(4) -0.1893(2) 0.0423(9) Uani 1 d . .
H10 H 0.3250(2) 0.7560(4) -0.2174(2) 0.051 Uiso 1 calc R .
C11 C 0.29353(15) 0.9275(4) -0.2203(2) 0.0409(9) Uani 1 d . .
C12 C 0.29414(13) 1.0258(4) -0.1782(2) 0.0373(8) Uani 1 d . .
H12 H 0.27211(13) 1.0960(4) -0.1987(2) 0.045 Uiso 1 calc R .
C13 C 0.32618(13) 1.0254(3) -0.1063(2) 0.0324(8) Uani 1 d . .
C14 C 0.3928(2) 0.7075(4) -0.0864(2) 0.0587(12) Uani 1 d . .
H14A H 0.3859(8) 0.6686(18) -0.0515(12) 0.088 Uiso 1 calc R .
H14B H 0.4278(2) 0.7350(6) -0.0644(14) 0.088 Uiso 1 calc R .
H14C H 0.3866(8) 0.6448(14) -0.1228(4) 0.088 Uiso 1 calc R .
C15 C 0.2578(2) 0.9304(5) -0.2981(2) 0.0619(13) Uani 1 d . .
H15A H 0.2528(9) 1.0190(5) -0.3145(3) 0.093 Uiso 1 calc R .
H15B H 0.2256(4) 0.8933(28) -0.3078(2) 0.093 Uiso 1 calc R .
H15C H 0.2720(6) 0.8808(25) -0.3221(2) 0.093 Uiso 1 calc R .
C16 C 0.3239(2) 1.1337(4) -0.0625(2) 0.0432(9) Uani 1 d . .
H16A H 0.3567(3) 1.1753(16) -0.0379(11) 0.065 Uiso 1 calc R .
H16B H 0.3148(10) 1.0999(5) -0.0286(9) 0.065 Uiso 1 calc R .
H16C H 0.2987(7) 1.1961(13) -0.0925(2) 0.065 Uiso 1 calc R .
C17 C 0.41551(11) 0.8503(3) 0.1808(2) 0.0283(7) Uani 1 d . .
C18 C 0.40171(12) 0.9375(3) 0.2171(2) 0.0292(7) Uani 1 d . .
C19 C 0.39928(12) 0.8954(4) 0.2755(2) 0.0344(8) Uani 1 d . .
H19 H 0.38919(12) 0.9537(4) 0.2994(2) 0.041 Uiso 1 calc R .
C20 C 0.41114(13) 0.7714(4) 0.2996(2) 0.0375(9) Uani 1 d . .
C21 C 0.42413(13) 0.6868(4) 0.2627(2) 0.0350(8) Uani 1 d . .
H21 H 0.43193(13) 0.6011(4) 0.2784(2) 0.042 Uiso 1 calc R .
C22 C 0.42616(12) 0.7235(3) 0.2030(2) 0.0320(8) Uani 1 d . .
C23 C 0.38896(15) 1.0732(4) 0.1932(2) 0.0426(9) Uani 1 d . .
H23A H 0.3612(6) 1.0746(4) 0.1454(5) 0.064 Uiso 1 calc R .
H23B H 0.4182(3) 1.1150(8) 0.1948(13) 0.064 Uiso 1 calc R .
H23C H 0.3792(9) 1.1187(7) 0.2236(8) 0.064 Uiso 1 calc R .
C24 C 0.4100(2) 0.7284(5) 0.3644(2) 0.0561(12) Uani 1 d . .
H24A H 0.4356(8) 0.7746(22) 0.4048(3) 0.084 Uiso 1 calc R .
H24B H 0.4166(12) 0.6364(7) 0.3710(9) 0.084 Uiso 1 calc R .
H24C H 0.3769(4) 0.7463(28) 0.3595(7) 0.084 Uiso 1 calc R .
C25 C 0.4388(2) 0.6260(4) 0.1637(2) 0.0434(9) Uani 1 d . .
H25A H 0.4491(10) 0.5461(9) 0.1902(7) 0.065 Uiso 1 calc R .
H25B H 0.4662(7) 0.6581(11) 0.1569(12) 0.065 Uiso 1 calc R .
H25C H 0.4094(3) 0.6103(19) 0.1183(6) 0.065 Uiso 1 calc R .
C26 C 0.29791(12) 0.6025(3) 0.1424(2) 0.0307(8) Uani 1 d . .
C27 C 0.32245(14) 0.5055(4) 0.1904(2) 0.0438(9) Uani 1 d . .
H27 H 0.33028(14) 0.5160(4) 0.2374(2) 0.053 Uiso 1 calc R .
C28 C 0.3352(2) 0.3959(4) 0.1697(2) 0.0525(11) Uani 1 d . .
H28 H 0.3524(2) 0.3301(4) 0.2025(2) 0.063 Uiso 1 calc R .
C29 C 0.3231(2) 0.3803(4) 0.1012(2) 0.0480(10) Uani 1 d . .
H29 H 0.3313(2) 0.3034(4) 0.0861(2) 0.058 Uiso 1 calc R .
C30 C 0.29871(13) 0.4787(3) 0.0547(2) 0.0364(8) Uani 1 d . .
C31 C 0.28384(14) 0.7244(3) 0.1635(2) 0.0347(8) Uani 1 d . .
H31A H 0.2935(8) 0.7205(9) 0.2129(3) 0.052 Uiso 1 calc R .
H31B H 0.2476(2) 0.7371(12) 0.1359(9) 0.052 Uiso 1 calc R .
H31C H 0.3012(7) 0.7958(4) 0.1555(12) 0.052 Uiso 1 calc R .
C32 C 0.2851(2) 0.4648(4) -0.0204(2) 0.0458(10) Uani 1 d . .
H32A H 0.2489(2) 0.4756(26) -0.0496(2) 0.069 Uiso 1 calc R .
H32B H 0.2949(9) 0.3797(10) -0.0281(4) 0.069 Uiso 1 calc R .
H32C H 0.3026(8) 0.5300(17) -0.0324(4) 0.069 Uiso 1 calc R .
C33 C -0.0424(3) 0.8096(7) 0.1101(4) 0.119(3) Uani 1 d . 1
H33A H -0.0525(3) 0.7202(7) 0.0950(4) 0.143 Uiso 1 calc R 1
H33B H -0.0646(3) 0.8432(7) 0.1275(4) 0.143 Uiso 1 calc R 1
Cl1 Cl -0.0503(2) 0.8978(3) 0.04111(12) 0.219(2) Uani 1 d . 1
Cl2 Cl 0.01796(9) 0.8113(2) 0.17618(11) 0.1285(7) Uani 1 d . 1

loop_
_atom_type_symbol
_atom_type_description
_atom_type_scat_dispersion_real
_atom_type_scat_dispersion_imag
_atom_type_scat_source
C C 0.0033 0.0016 'International Tables Vol C Tables 4.2.6.8 and 6.1.1.4'
H H 0.0000 0.0000 'International Tables Vol C Tables 4.2.6.8 and 6.1.1.4'
N N 0.0061 0.0033 'International Tables Vol C Tables 4.2.6.8 and 6.1.1.4'
O O 0.0106 0.0060 'International Tables Vol C Tables 4.2.6.8 and 6.1.1.4'
Fe Fe 0.3463 0.8444 'International Tables Vol C Tables 4.2.6.8 and 6.1.1.4'
Cl Cl 0.1484 0.1585 'International Tables Vol C Tables 4.2.6.8 and 6.1.1.4'

loop_
_geom_angle_atom_site_label_1
_geom_angle_atom_site_label_2
_geom_angle_atom_site_label_3
_geom_angle
_geom_angle_site_symmetry_1
_geom_angle_site_symmetry_3
_geom_angle_publ_flag
O1 Fe1 O1 180.0 . 7_565 ?
O1 Fe1 O2 119.94(8) . 7_565 ?
O1 Fe1 O2 60.06(8) 7_565 7_565 ?
O1 Fe1 O2 60.06(8) . . ?
O1 Fe1 O2 119.94(8) 7_565 . ?
O2 Fe1 O2 180.0 7_565 . ?
O1 Fe1 N1 91.89(9) . . ?
O1 Fe1 N1 88.12(9) 7_565 . ?
O2 Fe1 N1 92.94(9) 7_565 . ?
O2 Fe1 N1 87.06(9) . . ?
O1 Fe1 N1 88.12(9) . 7_565 ?
O1 Fe1 N1 91.88(9) 7_565 7_565 ?
O2 Fe1 N1 87.06(9) 7_565 7_565 ?
O2 Fe1 N1 92.94(9) . 7_565 ?
N1 Fe1 N1 179.997(2) . 7_565 ?
C26 N1 C30 118.9(3) . . ?
C26 N1 Fe1 120.1(2) . . ?
C30 N1 Fe1 121.0(2) . . ?
C1 O1 Fe1 89.8(2) . . ?
C1 O2 Fe1 89.8(2) . . ?
O1 C1 O2 120.3(3) . . ?
O1 C1 C2 119.6(3) . . ?
O2 C1 C2 120.0(3) . . ?
C7 C2 C3 120.2(3) . . ?
C7 C2 C1 120.0(3) . . ?
C3 C2 C1 119.9(3) . . ?
C4 C3 C2 119.2(3) . . ?
C4 C3 C8 118.1(3) . . ?
C2 C3 C8 122.7(3) . . ?
C5 C4 C3 120.9(3) . . ?
C4 C5 C6 119.9(3) . . ?
C5 C6 C7 120.9(3) . . ?
C6 C7 C2 118.9(3) . . ?
C6 C7 C17 117.3(3) . . ?
C2 C7 C17 123.7(3) . . ?
C13 C8 C9 120.4(3) . . ?
C13 C8 C3 119.7(3) . . ?
C9 C8 C3 119.9(3) . . ?
C10 C9 C8 118.6(4) . . ?
C10 C9 C14 120.4(3) . . ?
C8 C9 C14 121.0(3) . . ?
C11 C10 C9 122.2(3) . . ?
C12 C11 C10 118.0(3) . . ?
C12 C11 C15 120.6(4) . . ?
C10 C11 C15 121.4(4) . . ?
C11 C12 C13 122.1(4) . . ?
C8 C13 C12 118.7(3) . . ?
C8 C13 C16 121.6(3) . . ?
C12 C13 C16 119.7(3) . . ?
C22 C17 C18 120.1(3) . . ?
C22 C17 C7 119.5(3) . . ?
C18 C17 C7 120.2(3) . . ?
C19 C18 C17 118.9(3) . . ?
C19 C18 C23 120.1(3) . . ?
C17 C18 C23 120.9(3) . . ?
C20 C19 C18 121.9(3) . . ?
C19 C20 C21 118.2(3) . . ?
C19 C20 C24 121.3(3) . . ?
C21 C20 C24 120.5(4) . . ?
C20 C21 C22 122.2(3) . . ?
C17 C22 C21 118.7(3) . . ?
C17 C22 C25 121.6(3) . . ?
C21 C22 C25 119.7(3) . . ?
N1 C26 C27 120.9(3) . . ?
N1 C26 C31 118.0(3) . . ?
C27 C26 C31 121.2(3) . . ?
C28 C27 C26 119.8(4) . . ?
C27 C28 C29 119.9(4) . . ?
C28 C29 C30 118.9(4) . . ?
N1 C30 C29 121.6(3) . . ?
N1 C30 C32 118.2(3) . . ?
C29 C30 C32 120.3(3) . . ?
Cl1 C33 Cl2 112.5(5) . . ?

loop_
_geom_bond_atom_site_label_1
_geom_bond_atom_site_label_2
_geom_bond_distance
_geom_bond_site_symmetry_2
_geom_bond_publ_flag
Fe1 O1 2.189(2) . ?
Fe1 O1 2.189(2) 7_565 ?
Fe1 O2 2.189(2) 7_565 ?
Fe1 O2 2.190(2) . ?
Fe1 N1 2.241(3) . ?
Fe1 N1 2.241(3) 7_565 ?
N1 C26 1.355(4) . ?
N1 C30 1.357(4) . ?
O1 C1 1.262(4) . ?
O2 C1 1.264(4) . ?
C1 C2 1.497(5) . ?
C2 C7 1.407(4) . ?
C2 C3 1.411(4) . ?
C3 C4 1.393(5) . ?
C3 C8 1.506(5) . ?
C4 C5 1.382(5) . ?
C5 C6 1.388(5) . ?
C6 C7 1.398(5) . ?
C7 C17 1.500(4) . ?
C8 C13 1.393(5) . ?
C8 C9 1.401(5) . ?
C9 C10 1.393(5) . ?
C9 C14 1.511(6) . ?
C10 C11 1.385(6) . ?
C11 C12 1.378(5) . ?
C11 C15 1.521(5) . ?
C12 C13 1.400(5) . ?
C13 C16 1.512(5) . ?
C17 C22 1.397(5) . ?
C17 C18 1.406(5) . ?
C18 C19 1.394(5) . ?
C18 C23 1.499(5) . ?
C19 C20 1.382(5) . ?
C20 C21 1.383(5) . ?
C20 C24 1.515(5) . ?
C21 C22 1.400(5) . ?
C22 C25 1.505(5) . ?
C26 C27 1.393(5) . ?
C26 C31 1.491(5) . ?
C27 C28 1.359(6) . ?
C28 C29 1.377(6) . ?
C29 C30 1.387(5) . ?
C30 C32 1.501(5) . ?
C33 Cl1 1.693(8) . ?
C33 Cl2 1.709(8) . ?

loop_
_geom_torsion_atom_site_label_1
_geom_torsion_atom_site_label_2
_geom_torsion_atom_site_label_3
_geom_torsion_atom_site_label_4
_geom_torsion
_geom_torsion_site_symmetry_1
_geom_torsion_site_symmetry_2
_geom_torsion_site_symmetry_3
_geom_torsion_site_symmetry_4
_geom_torsion_publ_flag
O1 Fe1 N1 C26 58.3(2) . . . . ?
O1 Fe1 N1 C26 -121.7(2) 7_565 . . . ?
O2 Fe1 N1 C26 -61.8(2) 7_565 . . . ?
O2 Fe1 N1 C26 118.2(2) . . . . ?
N1 Fe1 N1 C26 -65.7(44) 7_565 . . . ?
O1 Fe1 N1 C30 -118.7(3) . . . . ?
O1 Fe1 N1 C30 61.3(3) 7_565 . . . ?
O2 Fe1 N1 C30 121.2(3) 7_565 . . . ?
O2 Fe1 N1 C30 -58.8(3) . . . . ?
N1 Fe1 N1 C30 117.3(44) 7_565 . . . ?
O1 Fe1 O1 C1 -17.4(120) 7_565 . . . ?
O2 Fe1 O1 C1 179.8(2) 7_565 . . . ?
O2 Fe1 O1 C1 -0.2(2) . . . . ?
N1 Fe1 O1 C1 85.3(2) . . . . ?
N1 Fe1 O1 C1 -94.7(2) 7_565 . . . ?
O1 Fe1 O2 C1 0.2(2) . . . . ?
O1 Fe1 O2 C1 -179.8(2) 7_565 . . . ?
O2 Fe1 O2 C1 -77.7(7) 7_565 . . . ?
N1 Fe1 O2 C1 -93.7(2) . . . . ?
N1 Fe1 O2 C1 86.3(2) 7_565 . . . ?
Fe1 O1 C1 O2 0.3(3) . . . . ?
Fe1 O1 C1 C2 -179.9(3) . . . . ?
Fe1 O2 C1 O1 -0.3(3) . . . . ?
Fe1 O2 C1 C2 179.9(3) . . . . ?
O1 C1 C2 C7 49.3(5) . . . . ?
O2 C1 C2 C7 -131.0(3) . . . . ?
O1 C1 C2 C3 -131.0(3) . . . . ?
O2 C1 C2 C3 48.7(5) . . . . ?
C7 C2 C3 C4 -0.9(5) . . . . ?
C1 C2 C3 C4 179.4(3) . . . . ?
C7 C2 C3 C8 -178.6(3) . . . . ?
C1 C2 C3 C8 1.7(5) . . . . ?
C2 C3 C4 C5 2.0(6) . . . . ?
C8 C3 C4 C5 179.9(4) . . . . ?
C3 C4 C5 C6 -1.6(6) . . . . ?
C4 C5 C6 C7 0.0(6) . . . . ?
C5 C6 C7 C2 1.1(6) . . . . ?
C5 C6 C7 C17 178.0(4) . . . . ?
C3 C2 C7 C6 -0.7(5) . . . . ?
C1 C2 C7 C6 179.0(3) . . . . ?
C3 C2 C7 C17 -177.4(3) . . . . ?
C1 C2 C7 C17 2.3(5) . . . . ?
C4 C3 C8 C13 -93.3(4) . . . . ?
C2 C3 C8 C13 84.5(4) . . . . ?
C4 C3 C8 C9 83.7(4) . . . . ?
C2 C3 C8 C9 -98.5(4) . . . . ?
C13 C8 C9 C10 1.3(5) . . . . ?
C3 C8 C9 C10 -175.6(3) . . . . ?
C13 C8 C9 C14 -176.6(3) . . . . ?
C3 C8 C9 C14 6.4(5) . . . . ?
C8 C9 C10 C11 0.9(5) . . . . ?
C14 C9 C10 C11 178.9(4) . . . . ?
C9 C10 C11 C12 -1.7(5) . . . . ?
C9 C10 C11 C15 179.4(4) . . . . ?
C10 C11 C12 C13 0.4(5) . . . . ?
C15 C11 C12 C13 179.3(3) . . . . ?
C9 C8 C13 C12 -2.6(5) . . . . ?
C3 C8 C13 C12 174.4(3) . . . . ?
C9 C8 C13 C16 177.0(3) . . . . ?
C3 C8 C13 C16 -6.1(5) . . . . ?
C11 C12 C13 C8 1.7(5) . . . . ?
C11 C12 C13 C16 -177.9(3) . . . . ?
C6 C7 C17 C22 -88.2(4) . . . . ?
C2 C7 C17 C22 88.5(4) . . . . ?
C6 C7 C17 C18 86.5(4) . . . . ?
C2 C7 C17 C18 -96.8(4) . . . . ?
C22 C17 C18 C19 0.5(5) . . . . ?
C7 C17 C18 C19 -174.2(3) . . . . ?
C22 C17 C18 C23 -178.5(3) . . . . ?
C7 C17 C18 C23 6.8(5) . . . . ?
C17 C18 C19 C20 1.5(5) . . . . ?
C23 C18 C19 C20 -179.4(3) . . . . ?
C18 C19 C20 C21 -2.1(5) . . . . ?
C18 C19 C20 C24 178.0(3) . . . . ?
C19 C20 C21 C22 0.8(5) . . . . ?
C24 C20 C21 C22 -179.3(4) . . . . ?
C18 C17 C22 C21 -1.7(5) . . . . ?
C7 C17 C22 C21 173.0(3) . . . . ?
C18 C17 C22 C25 177.2(3) . . . . ?
C7 C17 C22 C25 -8.1(5) . . . . ?
C20 C21 C22 C17 1.1(5) . . . . ?
C20 C21 C22 C25 -177.9(3) . . . . ?
C30 N1 C26 C27 0.0(5) . . . . ?
Fe1 N1 C26 C27 -177.1(3) . . . . ?
C30 N1 C26 C31 179.9(3) . . . . ?
Fe1 N1 C26 C31 2.8(4) . . . . ?
N1 C26 C27 C28 0.5(6) . . . . ?
C31 C26 C27 C28 -179.5(4) . . . . ?
C26 C27 C28 C29 -1.0(6) . . . . ?
C27 C28 C29 C30 1.1(6) . . . . ?
C26 N1 C30 C29 0.1(5) . . . . ?
Fe1 N1 C30 C29 177.2(3) . . . . ?
C26 N1 C30 C32 179.6(3) . . . . ?
Fe1 N1 C30 C32 -3.4(4) . . . . ?
C28 C29 C30 N1 -0.7(6) . . . . ?
C28 C29 C30 C32 179.9(4) . . . . ?
